data_2242620
loop_
_publ_author_name
'Dodds, Christopher A.'
'Kennedy, Alan R.'

_publ_section_title
;
 Crystal structure of the
 [(1,3-dimesityl-1<i>H</i>-imidazol-3-ium-2-yl)methanolato]copper(II)
 chloride dimer: insertion of formaldehyde into a copper--carbene bond
;
_journal_coeditor_code PJ2057
_journal_issue 9
_journal_name_full 'Acta Crystallographica Section E'
_journal_page_first 1369
_journal_page_last 1372
_journal_paper_doi 10.1107/S205698901801201X
_journal_volume 74
_journal_year 2018
_chemical_formula_iupac '[Cu2 Cl4 (C22 H26 N2 O)2]'
_chemical_formula_moiety 'C44 H52 Cl4 Cu2 N4 O2'
_chemical_formula_sum 'C44 H52 Cl4 Cu2 N4 O2'
_chemical_formula_weight 937.77
_chemical_name_systematic
Bis[\m-(1,3-dimesityl-1<i>H</i>-imidazol-3-ium-2-yl)methanolato-\k^2^<i>O</i>:<i>O</i>]bis[dichloridocopper(II)]
_space_group_crystal_system monoclinic
_space_group_IT_number 14
_space_group_name_Hall '-P 2yn'
_space_group_name_H-M_alt 'P 1 21/n 1'
_symmetry_space_group_name_Hall '-P 2yn'
_symmetry_space_group_name_H-M 'P 1 21/n 1'
_atom_sites_solution_hydrogens geom
_audit_creation_method SHELXL-2014/7
_cell_angle_alpha 90
_cell_angle_beta 107.705(6)
_cell_angle_gamma 90
_cell_formula_units_Z 2
_cell_length_a 11.1962(8)
_cell_length_b 13.5321(10)
_cell_length_c 15.5615(8)
_cell_measurement_reflns_used 2164
_cell_measurement_temperature 123(2)
_cell_measurement_theta_max 28.6618
_cell_measurement_theta_min 3.0046
_cell_volume 2246.0(3)
_computing_cell_refinement
;
Crysalis PRO (Agilent, 2014)
;
_computing_data_collection
;
Crysalis PRO (Agilent, 2014)
;
_computing_data_reduction
;
Crysalis PRO (Agilent, 2014)
;
_computing_molecular_graphics
;
Mercury (Macrae <i>et al.</i>,  2008)
;
_computing_publication_material
;
SHELXL2014 (Sheldrick, 2015)
;
_computing_structure_refinement
;
SHELXL2014 (Sheldrick, 2015)
;
_computing_structure_solution
;
SIR92 (Altomare <i>et al.</i>,  1994)
;
_diffrn_ambient_temperature 123(2)
_diffrn_measured_fraction_theta_full 0.997
_diffrn_measured_fraction_theta_max 0.853
_diffrn_measurement_device_type 'Oxford Diffraction Xcalibur E'
_diffrn_measurement_method 'omega scans'
_diffrn_radiation_type MoK\a
_diffrn_radiation_wavelength 0.71073
_diffrn_reflns_av_R_equivalents 0.0488
_diffrn_reflns_limit_h_max 14
_diffrn_reflns_limit_h_min -14
_diffrn_reflns_limit_k_max 16
_diffrn_reflns_limit_k_min -18
_diffrn_reflns_limit_l_max 19
_diffrn_reflns_limit_l_min -19
_diffrn_reflns_number 10241
_diffrn_reflns_theta_full 26.000
_diffrn_reflns_theta_max 28.725
_diffrn_reflns_theta_min 3.011
_diffrn_standards_decay_% 0
_diffrn_standards_interval_time 0
_diffrn_standards_number 0
_exptl_absorpt_coefficient_mu 1.225
_exptl_absorpt_correction_T_max 1.00000
_exptl_absorpt_correction_T_min 0.99315
_exptl_absorpt_correction_type multi-scan
_exptl_absorpt_process_details
;
(CrysAlis PRO; Agilent, 2014)
;
_exptl_crystal_colour green
_exptl_crystal_density_diffrn 1.387
_exptl_crystal_description prism
_exptl_crystal_F_000 972
_exptl_crystal_size_max 0.10
_exptl_crystal_size_mid 0.08
_exptl_crystal_size_min 0.05
_refine_diff_density_max 0.431
_refine_diff_density_min -0.320
_refine_ls_extinction_method none
_refine_ls_goodness_of_fit_ref 1.048
_refine_ls_hydrogen_treatment constr
_refine_ls_matrix_type full
_refine_ls_number_parameters 259
_refine_ls_number_reflns 4960
_refine_ls_number_restraints 0
_refine_ls_restrained_S_all 1.048
_refine_ls_R_factor_all 0.1326
_refine_ls_R_factor_gt 0.0617
_refine_ls_shift/su_max 0.001
_refine_ls_shift/su_mean 0.000
_refine_ls_structure_factor_coef Fsqd
_refine_ls_weighting_details 'w=1/[\s^2^(Fo^2^)+(0.0526P)^2^+0.3159P] where P=(Fo^2^+2Fc^2^)/3'
_refine_ls_weighting_scheme calc
_refine_ls_wR_factor_gt 0.1149
_refine_ls_wR_factor_ref 0.1441
_reflns_number_gt 2814
_reflns_number_total 4960
_reflns_threshold_expression 'I > 2\s(I)'
_cod_data_source_file pj2057sup1.cif
_cod_data_source_block I
_cod_database_code 2242620
_shelx_space_group_comment
;
The symmetry employed for this shelxl refinement is uniquely defined
by the following loop, which should always be used as a source of
symmetry information in preference to the above space-group names.
They are only intended as comments.
;

loop_
_space_group_symop_operation_xyz
'x, y, z'
'-x+1/2, y+1/2, -z+1/2'
'-x, -y, -z'
'x-1/2, -y-1/2, z-1/2'

loop_
_atom_site_type_symbol
_atom_site_label
_atom_site_fract_x
_atom_site_fract_y
_atom_site_fract_z
_atom_site_U_iso_or_equiv
_atom_site_adp_type
_atom_site_calc_flag
_atom_site_occupancy
Cu Cu1 -0.06291(5) 0.59936(4) 0.96249(3) 0.03601(19) Uani d 1
Cl Cl1 -0.20608(13) 0.68984(10) 1.00019(8) 0.0548(4) Uani d 1
Cl Cl2 -0.03916(12) 0.69819(10) 0.85340(7) 0.0489(4) Uani d 1
O O1 0.0280(3) 0.4888(2) 0.93419(16) 0.0318(7) Uani d 1
N N1 -0.1319(3) 0.3733(3) 0.7821(2) 0.0399(10) Uani d 1
N N2 -0.0002(4) 0.3953(3) 0.7078(2) 0.0398(10) Uani d 1
C C1 0.0662(4) 0.4767(4) 0.8572(2) 0.0333(11) Uani d 1
H H1A 0.1493 0.4442 0.8747 0.040 Uiso calc 1
H H1B 0.0754 0.5426 0.8324 0.040 Uiso calc 1
C C2 -0.0235(4) 0.4165(3) 0.7853(3) 0.0321(11) Uani d 1
C C3 -0.1780(5) 0.3228(4) 0.7013(3) 0.0551(15) Uani d 1
H H3 -0.2531 0.2852 0.6824 0.066 Uiso calc 1
C C4 -0.0958(5) 0.3371(4) 0.6549(3) 0.0585(16) Uani d 1
H H4 -0.1024 0.3119 0.5967 0.070 Uiso calc 1
C C5 -0.1998(4) 0.3750(4) 0.8489(3) 0.0350(11) Uani d 1
C C6 -0.1849(4) 0.2964(4) 0.9081(3) 0.0396(12) Uani d 1
C C7 -0.2554(5) 0.2987(4) 0.9679(3) 0.0476(13) Uani d 1
H H7 -0.2456 0.2469 1.0108 0.057 Uiso calc 1
C C8 -0.3382(5) 0.3731(5) 0.9669(3) 0.0604(16) Uani d 1
C C9 -0.3530(5) 0.4476(4) 0.9046(3) 0.0582(15) Uani d 1
H H9 -0.4104 0.4996 0.9038 0.070 Uiso calc 1
C C10 -0.2855(5) 0.4490(4) 0.8423(3) 0.0470(13) Uani d 1
C C11 -0.1024(5) 0.2100(4) 0.9088(3) 0.0574(15) Uani d 1
H H11A -0.0598 0.1905 0.9712 0.086 Uiso calc 1
H H11B -0.0399 0.2280 0.8790 0.086 Uiso calc 1
H H11C -0.1532 0.1548 0.8765 0.086 Uiso calc 1
C C12 -0.4118(6) 0.3732(6) 1.0350(4) 0.104(3) Uani d 1
H H12A -0.3942 0.3123 1.0706 0.156 Uiso calc 1
H H12B -0.5018 0.3771 1.0028 0.156 Uiso calc 1
H H12C -0.3868 0.4303 1.0751 0.156 Uiso calc 1
C C13 -0.3075(5) 0.5289(4) 0.7712(3) 0.0633(16) Uani d 1
H H13A -0.2279 0.5618 0.7755 0.095 Uiso calc 1
H H13B -0.3672 0.5773 0.7808 0.095 Uiso calc 1
H H13C -0.3415 0.4992 0.7113 0.095 Uiso calc 1
C C14 0.1027(4) 0.4299(4) 0.6795(3) 0.0385(12) Uani d 1
C C15 0.2083(5) 0.3714(4) 0.6951(3) 0.0460(13) Uani d 1
C C16 0.3012(5) 0.4043(4) 0.6583(3) 0.0532(14) Uani d 1
H H16 0.3751 0.3659 0.6670 0.064 Uiso calc 1
C C17 0.2875(5) 0.4917(4) 0.6093(3) 0.0492(14) Uani d 1
C C18 0.1831(5) 0.5488(4) 0.5989(3) 0.0433(13) Uani d 1
H H18 0.1762 0.6097 0.5674 0.052 Uiso calc 1
C C19 0.0875(4) 0.5205(4) 0.6326(3) 0.0376(12) Uani d 1
C C20 0.2251(6) 0.2775(4) 0.7500(4) 0.0688(18) Uani d 1
H H20A 0.2424 0.2941 0.8140 0.103 Uiso calc 1
H H20B 0.2955 0.2396 0.7419 0.103 Uiso calc 1
H H20C 0.1484 0.2378 0.7299 0.103 Uiso calc 1
C C21 0.3850(5) 0.5198(5) 0.5650(4) 0.076(2) Uani d 1
H H21A 0.3568 0.4996 0.5015 0.115 Uiso calc 1
H H21B 0.4643 0.4867 0.5959 0.115 Uiso calc 1
H H21C 0.3975 0.5916 0.5687 0.115 Uiso calc 1
C C22 -0.0275(5) 0.5833(4) 0.6182(3) 0.0524(15) Uani d 1
H H22A -0.0312 0.6085 0.6764 0.079 Uiso calc 1
H H22B -0.1023 0.5435 0.5900 0.079 Uiso calc 1
H H22C -0.0240 0.6390 0.5787 0.079 Uiso calc 1

loop_
_atom_site_aniso_label
_atom_site_aniso_U_11
_atom_site_aniso_U_22
_atom_site_aniso_U_33
_atom_site_aniso_U_12
_atom_site_aniso_U_13
_atom_site_aniso_U_23
Cu1 0.0437(4) 0.0389(4) 0.0313(3) 0.0073(3) 0.0201(2) 0.0036(3)
Cl1 0.0691(9) 0.0562(9) 0.0510(7) 0.0252(8) 0.0361(7) 0.0140(7)
Cl2 0.0570(8) 0.0511(8) 0.0478(7) 0.0139(7) 0.0297(6) 0.0161(6)
O1 0.0394(18) 0.0363(18) 0.0253(14) 0.0041(15) 0.0180(13) -0.0012(14)
N1 0.042(2) 0.053(3) 0.0291(19) -0.008(2) 0.0179(17) -0.0087(19)
N2 0.048(2) 0.047(3) 0.0303(19) -0.012(2) 0.0217(17) -0.0134(19)
C1 0.037(3) 0.041(3) 0.026(2) 0.004(2) 0.0169(19) -0.001(2)
C2 0.040(3) 0.032(3) 0.029(2) -0.002(2) 0.0169(19) -0.001(2)
C3 0.060(4) 0.070(4) 0.039(3) -0.030(3) 0.021(2) -0.018(3)
C4 0.073(4) 0.074(4) 0.037(3) -0.029(3) 0.029(3) -0.023(3)
C5 0.027(2) 0.044(3) 0.036(2) -0.004(2) 0.0137(19) -0.001(2)
C6 0.036(3) 0.045(3) 0.040(3) -0.007(2) 0.015(2) -0.005(2)
C7 0.050(3) 0.054(4) 0.046(3) 0.001(3) 0.025(2) 0.012(3)
C8 0.054(4) 0.081(5) 0.062(3) 0.009(3) 0.041(3) 0.013(3)
C9 0.050(3) 0.064(4) 0.072(4) 0.023(3) 0.035(3) 0.016(3)
C10 0.043(3) 0.059(4) 0.040(3) 0.001(3) 0.014(2) 0.011(3)
C11 0.061(4) 0.054(4) 0.064(3) 0.001(3) 0.028(3) -0.009(3)
C12 0.100(5) 0.136(7) 0.114(5) 0.040(5) 0.089(5) 0.037(5)
C13 0.070(4) 0.062(4) 0.057(3) 0.010(3) 0.018(3) 0.017(3)
C14 0.041(3) 0.053(3) 0.028(2) -0.012(3) 0.021(2) -0.012(2)
C15 0.061(4) 0.041(3) 0.042(3) 0.000(3) 0.026(2) -0.006(2)
C16 0.051(3) 0.063(4) 0.054(3) 0.011(3) 0.027(3) -0.014(3)
C17 0.052(3) 0.061(4) 0.043(3) -0.021(3) 0.027(2) -0.015(3)
C18 0.058(3) 0.046(3) 0.032(2) -0.011(3) 0.023(2) -0.010(2)
C19 0.045(3) 0.047(3) 0.024(2) -0.002(3) 0.014(2) -0.008(2)
C20 0.096(5) 0.054(4) 0.064(3) 0.028(4) 0.036(3) 0.004(3)
C21 0.072(4) 0.082(5) 0.097(4) -0.031(4) 0.058(4) -0.029(4)
C22 0.061(4) 0.062(4) 0.034(3) 0.003(3) 0.016(2) -0.006(3)

loop_
_atom_type_symbol
_atom_type_description
_atom_type_scat_dispersion_real
_atom_type_scat_dispersion_imag
_atom_type_scat_source
Cu Cu 0.3201 1.2651 'International Tables Vol C Tables 4.2.6.8 and 6.1.1.4'
Cl Cl 0.1484 0.1585 'International Tables Vol C Tables 4.2.6.8 and 6.1.1.4'
O O 0.0106 0.0060 'International Tables Vol C Tables 4.2.6.8 and 6.1.1.4'
N N 0.0061 0.0033 'International Tables Vol C Tables 4.2.6.8 and 6.1.1.4'
C C 0.0033 0.0016 'International Tables Vol C Tables 4.2.6.8 and 6.1.1.4'
H H 0.0000 0.0000 'International Tables Vol C Tables 4.2.6.8 and 6.1.1.4'

loop_
_geom_angle_atom_site_label_1
_geom_angle_atom_site_label_2
_geom_angle_atom_site_label_3
_geom_angle_site_symmetry_1
_geom_angle_site_symmetry_3
_geom_angle
O1 Cu1 O1 . 3_567 74.10(11)
O1 Cu1 Cl1 . . 162.46(10)
O1 Cu1 Cl1 3_567 . 95.69(9)
O1 Cu1 Cl2 . . 95.60(8)
O1 Cu1 Cl2 3_567 . 162.36(9)
Cl1 Cu1 Cl2 . . 97.58(5)
C1 O1 Cu1 . . 127.2(3)
C1 O1 Cu1 . 3_567 126.8(3)
Cu1 O1 Cu1 . 3_567 105.90(11)
C2 N1 C3 . . 109.5(4)
C2 N1 C5 . . 129.0(4)
C3 N1 C5 . . 121.5(4)
C2 N2 C4 . . 109.3(4)
C2 N2 C14 . . 127.0(4)
C4 N2 C14 . . 123.6(3)
O1 C1 C2 . . 113.2(3)
O1 C1 H1A . . 108.9
C2 C1 H1A . . 108.9
O1 C1 H1B . . 108.9
C2 C1 H1B . . 108.9
H1A C1 H1B . . 107.8
N1 C2 N2 . . 107.2(4)
N1 C2 C1 . . 131.5(3)
N2 C2 C1 . . 121.3(4)
C4 C3 N1 . . 106.8(4)
C4 C3 H3 . . 126.6
N1 C3 H3 . . 126.6
C3 C4 N2 . . 107.2(4)
C3 C4 H4 . . 126.4
N2 C4 H4 . . 126.4
C10 C5 C6 . . 123.5(4)
C10 C5 N1 . . 117.6(4)
C6 C5 N1 . . 118.5(4)
C5 C6 C7 . . 116.8(5)
C5 C6 C11 . . 123.9(4)
C7 C6 C11 . . 119.3(5)
C8 C7 C6 . . 121.9(5)
C8 C7 H7 . . 119.0
C6 C7 H7 . . 119.0
C7 C8 C9 . . 119.1(4)
C7 C8 C12 . . 120.0(5)
C9 C8 C12 . . 120.9(6)
C8 C9 C10 . . 121.6(5)
C8 C9 H9 . . 119.2
C10 C9 H9 . . 119.2
C5 C10 C9 . . 117.0(5)
C5 C10 C13 . . 122.1(4)
C9 C10 C13 . . 120.9(5)
C6 C11 H11A . . 109.5
C6 C11 H11B . . 109.5
H11A C11 H11B . . 109.5
C6 C11 H11C . . 109.5
H11A C11 H11C . . 109.5
H11B C11 H11C . . 109.5
C8 C12 H12A . . 109.5
C8 C12 H12B . . 109.5
H12A C12 H12B . . 109.5
C8 C12 H12C . . 109.5
H12A C12 H12C . . 109.5
H12B C12 H12C . . 109.5
C10 C13 H13A . . 109.5
C10 C13 H13B . . 109.5
H13A C13 H13B . . 109.5
C10 C13 H13C . . 109.5
H13A C13 H13C . . 109.5
H13B C13 H13C . . 109.5
C15 C14 C19 . . 123.5(4)
C15 C14 N2 . . 119.0(5)
C19 C14 N2 . . 117.5(4)
C14 C15 C16 . . 116.6(5)
C14 C15 C20 . . 122.3(5)
C16 C15 C20 . . 121.1(5)
C17 C16 C15 . . 121.4(5)
C17 C16 H16 . . 119.3
C15 C16 H16 . . 119.3
C18 C17 C16 . . 119.6(5)
C18 C17 C21 . . 120.9(5)
C16 C17 C21 . . 119.4(5)
C17 C18 C19 . . 122.0(5)
C17 C18 H18 . . 119.0
C19 C18 H18 . . 119.0
C18 C19 C14 . . 116.9(5)
C18 C19 C22 . . 120.9(5)
C14 C19 C22 . . 122.2(4)
C15 C20 H20A . . 109.5
C15 C20 H20B . . 109.5
H20A C20 H20B . . 109.5
C15 C20 H20C . . 109.5
H20A C20 H20C . . 109.5
H20B C20 H20C . . 109.5
C17 C21 H21A . . 109.5
C17 C21 H21B . . 109.5
H21A C21 H21B . . 109.5
C17 C21 H21C . . 109.5
H21A C21 H21C . . 109.5
H21B C21 H21C . . 109.5
C19 C22 H22A . . 109.5
C19 C22 H22B . . 109.5
H22A C22 H22B . . 109.5
C19 C22 H22C . . 109.5
H22A C22 H22C . . 109.5
H22B C22 H22C . . 109.5

loop_
_geom_bond_atom_site_label_1
_geom_bond_atom_site_label_2
_geom_bond_site_symmetry_2
_geom_bond_distance
Cu1 O1 . 1.934(3)
Cu1 O1 3_567 1.944(3)
Cu1 Cl1 . 2.2326(13)
Cu1 Cl2 . 2.2395(12)
O1 C1 . 1.398(4)
O1 Cu1 3_567 1.944(3)
N1 C2 . 1.334(5)
N1 C3 . 1.386(6)
N1 C5 . 1.463(5)
N2 C2 . 1.341(5)
N2 C4 . 1.381(6)
N2 C14 . 1.432(5)
C1 C2 . 1.497(6)
C1 H1A . 0.9900
C1 H1B . 0.9900
C3 C4 . 1.345(6)
C3 H3 . 0.9500
C4 H4 . 0.9500
C5 C10 . 1.368(6)
C5 C6 . 1.383(6)
C6 C7 . 1.392(6)
C6 C11 . 1.488(7)
C7 C8 . 1.365(7)
C7 H7 . 0.9500
C8 C9 . 1.374(7)
C8 C12 . 1.528(6)
C9 C10 . 1.398(6)
C9 H9 . 0.9500
C10 C13 . 1.513(7)
C11 H11A . 0.9800
C11 H11B . 0.9800
C11 H11C . 0.9800
C12 H12A . 0.9800
C12 H12B . 0.9800
C12 H12C . 0.9800
C13 H13A . 0.9800
C13 H13B . 0.9800
C13 H13C . 0.9800
C14 C15 . 1.381(7)
C14 C19 . 1.410(7)
C15 C16 . 1.404(7)
C15 C20 . 1.511(7)
C16 C17 . 1.390(7)
C16 H16 . 0.9500
C17 C18 . 1.369(7)
C17 C21 . 1.507(6)
C18 C19 . 1.383(6)
C18 H18 . 0.9500
C19 C22 . 1.502(6)
C20 H20A . 0.9800
C20 H20B . 0.9800
C20 H20C . 0.9800
C21 H21A . 0.9800
C21 H21B . 0.9800
C21 H21C . 0.9800
C22 H22A . 0.9800
C22 H22B . 0.9800
C22 H22C . 0.9800

loop_
_geom_hbond_atom_site_label_D
_geom_hbond_atom_site_label_H
_geom_hbond_atom_site_label_A
_geom_hbond_site_symmetry_A
_geom_hbond_distance_DH
_geom_hbond_distance_HA
_geom_hbond_distance_DA
_geom_hbond_angle_DHA
C1 H1A Cl1 3_567 0.99 2.59 3.216(5) 121
C1 H1B Cl2 . 0.99 2.54 3.215(5) 126
C3 H3 Cl2 2_446 0.95 2.51 3.458(6) 173
C4 H4 Cl1 2_446 0.95 2.76 3.385(5) 124
C13 H13A Cl2 . 0.98 2.79 3.684(6) 152

loop_
_geom_torsion_atom_site_label_1
_geom_torsion_atom_site_label_2
_geom_torsion_atom_site_label_3
_geom_torsion_atom_site_label_4
_geom_torsion_site_symmetry_1
_geom_torsion
Cu1 O1 C1 C2 . -95.8(4)
Cu1 O1 C1 C2 3_567 87.6(4)
C3 N1 C2 N2 . 0.6(5)
C5 N1 C2 N2 . -178.9(4)
C3 N1 C2 C1 . -178.0(5)
C5 N1 C2 C1 . 2.5(8)
C4 N2 C2 N1 . -0.3(6)
C14 N2 C2 N1 . 176.7(5)
C4 N2 C2 C1 . 178.5(4)
C14 N2 C2 C1 . -4.5(7)
O1 C1 C2 N1 . 0.2(7)
O1 C1 C2 N2 . -178.3(4)
C2 N1 C3 C4 . -0.7(6)
C5 N1 C3 C4 . 178.9(5)
N1 C3 C4 N2 . 0.5(7)
C2 N2 C4 C3 . -0.1(7)
C14 N2 C4 C3 . -177.3(5)
C2 N1 C5 C10 . 90.0(6)
C3 N1 C5 C10 . -89.4(6)
C2 N1 C5 C6 . -97.3(6)
C3 N1 C5 C6 . 83.2(6)
C10 C5 C6 C7 . -5.0(7)
N1 C5 C6 C7 . -177.2(4)
C10 C5 C6 C11 . 172.9(5)
N1 C5 C6 C11 . 0.7(7)
C5 C6 C7 C8 . 1.9(8)
C11 C6 C7 C8 . -176.1(5)
C6 C7 C8 C9 . 0.4(9)
C6 C7 C8 C12 . -179.0(6)
C7 C8 C9 C10 . 0.1(9)
C12 C8 C9 C10 . 179.5(6)
C6 C5 C10 C9 . 5.5(7)
N1 C5 C10 C9 . 177.7(5)
C6 C5 C10 C13 . -174.4(5)
N1 C5 C10 C13 . -2.1(7)
C8 C9 C10 C5 . -2.9(8)
C8 C9 C10 C13 . 177.0(5)
C2 N2 C14 C15 . 95.2(6)
C4 N2 C14 C15 . -88.2(6)
C2 N2 C14 C19 . -88.1(5)
C4 N2 C14 C19 . 88.6(6)
C19 C14 C15 C16 . -2.6(7)
N2 C14 C15 C16 . 173.9(4)
C19 C14 C15 C20 . 176.5(4)
N2 C14 C15 C20 . -7.0(7)
C14 C15 C16 C17 . 0.5(7)
C20 C15 C16 C17 . -178.6(5)
C15 C16 C17 C18 . 2.0(7)
C15 C16 C17 C21 . -175.3(4)
C16 C17 C18 C19 . -2.6(7)
C21 C17 C18 C19 . 174.7(4)
C17 C18 C19 C14 . 0.6(6)
C17 C18 C19 C22 . -178.4(4)
C15 C14 C19 C18 . 2.1(6)
N2 C14 C19 C18 . -174.5(4)
C15 C14 C19 C22 . -178.9(4)
N2 C14 C19 C22 . 4.5(6)

_cod_database_fobs_code 2242620
